data_2013617
loop_
_publ_author_name
'Goreshnik, Evgeny'
'Schollmeier, Dieter'
'Mys'kiv, Marian'

_publ_section_title
;
 Influence of Cl/Br substitution on the stereochemical peculiarities of
 copper(I) \p-complexes with the 1-allyl-2-aminopyridinium cation
;
_journal_issue 11
_journal_name_full 'Acta Crystallographica Section C'
_journal_page_first m478
_journal_page_last m481
_journal_paper_doi 10.1107/S0108270103021978
_journal_volume 59
_journal_year 2003
_chemical_formula_iupac '(C8 H11 N2)2 [Cu Cl4]'
_chemical_formula_moiety 'C16 H22 Cl4 Cu2 N4'
_chemical_formula_sum 'C16 H22 Cl4 Cu2 N4'
_chemical_formula_weight 539.26
_chemical_name_systematic
;
1-allyl-2-aminopyridinium di-\m-chloro-bis[chlorocopper(II)]
;
_space_group_IT_number 2
_symmetry_cell_setting triclinic
_symmetry_space_group_name_Hall '-P 1'
_symmetry_space_group_name_H-M 'P -1'
_atom_sites_solution_hydrogens geom
_atom_sites_solution_primary direct
_atom_sites_solution_secondary difmap
_audit_creation_method SHELXL-97
_cell_angle_alpha 78.634(8)
_cell_angle_beta 74.531(7)
_cell_angle_gamma 73.960(9)
_cell_formula_units_Z 1
_cell_length_a 6.8439(6)
_cell_length_b 8.5266(9)
_cell_length_c 9.4154(8)
_cell_measurement_reflns_used 25
_cell_measurement_temperature 193(2)
_cell_measurement_theta_max 73
_cell_measurement_theta_min 65
_cell_volume 504.38(9)
_computing_cell_refinement 'CAD-4 Software'
_computing_data_collection 'CAD-4 Software (Enraf--Nonius, 1989)'
_computing_data_reduction 'Corinc (Dr\"ager, 1971)'
_computing_molecular_graphics 'Diamond (Bergerhoff, 1996)'
_computing_publication_material 'enCIFer (CCDC, 2003)'
_computing_structure_refinement 'SHELXL97 (Sheldrick, 1997)'
_computing_structure_solution 'SIR92 (Altomare, 1994)'
_diffrn_ambient_temperature 193(2)
_diffrn_measured_fraction_theta_full 1.000
_diffrn_measured_fraction_theta_max 1.000
_diffrn_measurement_device '\k-geometry diffractometer'
_diffrn_measurement_device_type 'Enraf--Nonius CAD-4'
_diffrn_measurement_method \q/2\w
_diffrn_radiation_monochromator graphite
_diffrn_radiation_type CuK\a
_diffrn_radiation_wavelength 1.54178
_diffrn_reflns_av_R_equivalents 0.071
_diffrn_reflns_av_sigmaI/netI 0.0205
_diffrn_reflns_limit_h_max 0
_diffrn_reflns_limit_h_min -8
_diffrn_reflns_limit_k_max 10
_diffrn_reflns_limit_k_min -10
_diffrn_reflns_limit_l_max 11
_diffrn_reflns_limit_l_min -11
_diffrn_reflns_number 2237
_diffrn_reflns_theta_full 73.79
_diffrn_reflns_theta_max 73.8
_diffrn_reflns_theta_min 4.92
_diffrn_standards_decay_% 4
_diffrn_standards_interval_time 60
_diffrn_standards_number 3
_exptl_absorpt_coefficient_mu 7.543
_exptl_absorpt_correction_T_max 0.422
_exptl_absorpt_correction_T_min 0.090
_exptl_absorpt_correction_type numerical
_exptl_absorpt_process_details '(de Meulanear & Tompa, 1965)'
_exptl_crystal_colour colourless
_exptl_crystal_density_diffrn 1.775
_exptl_crystal_density_method 'not measured'
_exptl_crystal_description block
_exptl_crystal_F_000 272
_exptl_crystal_size_max 0.78
_exptl_crystal_size_mid 0.18
_exptl_crystal_size_min 0.16
_refine_diff_density_max 0.78
_refine_diff_density_min -0.98
_refine_ls_extinction_method none
_refine_ls_goodness_of_fit_ref 1.140
_refine_ls_hydrogen_treatment mixed
_refine_ls_matrix_type full
_refine_ls_number_parameters 126
_refine_ls_number_reflns 2056
_refine_ls_number_restraints 0
_refine_ls_restrained_S_all 1.140
_refine_ls_R_factor_all 0.0436
_refine_ls_R_factor_gt 0.0434
_refine_ls_shift/su_max <0.001
_refine_ls_shift/su_mean 0.000
_refine_ls_structure_factor_coef Fsqd
_refine_ls_weighting_details 'w=1/[\s^2^(Fo^2^)+(0.0743P)^2^+0.5803P] where P=(Fo^2^+2Fc^2^)/3'
_refine_ls_weighting_scheme calc
_refine_ls_wR_factor_obs 0.1247
_refine_ls_wR_factor_ref 0.1248
_reflns_number_gt 2030
_reflns_number_total 2056
_reflns_threshold_expression I>2\s(I)
_cod_data_source_file gg1181.cif
_cod_data_source_block I
_cod_depositor_comments
;
The following automatic conversions were performed:

'_exptl_absorpt_correction_type' value 'Numerical' changed to
'numerical' according to
/home/saulius/struct/CIF-dictionaries/cif_core.dic dictionary named
'cif_core.dic' version 2.4.1 from 2010-06-29.

Automatic conversion script
Id: cif_fix_values 1715 2011-07-08 13:25:40Z adriana 
;
_cod_database_code 2013617
_cod_database_fobs_code 2013617

loop_
_symmetry_equiv_pos_as_xyz
'x, y, z'
'-x, -y, -z'

loop_
_atom_site_label
_atom_site_fract_x
_atom_site_fract_y
_atom_site_fract_z
_atom_site_U_iso_or_equiv
_atom_site_adp_type
_atom_site_calc_flag
_atom_site_refinement_flags
_atom_site_occupancy
_atom_site_disorder_assembly
_atom_site_disorder_group
_atom_site_type_symbol
Cu1 0.53031(7) 0.49828(5) 0.31854(5) 0.03186(19) Uani d . 1 . . Cu
Cl1 0.37779(12) 0.32114(9) 0.26193(8) 0.0361(2) Uani d . 1 . . Cl
Cl2 0.28759(11) 0.67297(8) 0.48183(8) 0.0311(2) Uani d . 1 . . Cl
N1 0.9787(4) 0.7906(3) 0.2568(3) 0.0260(5) Uani d . 1 . . N
C2 0.9195(4) 0.9319(3) 0.3180(3) 0.0273(6) Uani d . 1 . . C
C3 1.0270(5) 1.0574(4) 0.2484(4) 0.0347(6) Uani d . 1 . . C
H3 0.9886 1.1584 0.2885 0.059(13) Uiso calc R 1 . . H
C4 1.1839(5) 1.0349(4) 0.1254(4) 0.0388(7) Uani d . 1 . . C
H4 1.2541 1.1201 0.0798 0.042(10) Uiso calc R 1 . . H
C5 1.2427(5) 0.8866(5) 0.0654(4) 0.0386(7) Uani d . 1 . . C
H5 1.3522 0.8693 -0.0207 0.048(12) Uiso calc R 1 . . H
C6 1.1380(5) 0.7680(4) 0.1342(3) 0.0321(6) Uani d . 1 . . C
H6 1.1772 0.6661 0.0957 0.029(9) Uiso calc R 1 . . H
C7 0.8710(5) 0.6538(4) 0.3181(3) 0.0300(6) Uani d . 1 . . C
H7A 0.7947 0.6646 0.4223 0.036 Uiso calc R 1 . . H
H7B 0.9744 0.5465 0.3164 0.036 Uiso calc R 1 . . H
C8 0.7210(4) 0.6630(4) 0.2237(3) 0.0299(6) Uani d . 1 . . C
H8 0.5991 0.7504 0.2303 0.057(13) Uiso calc R 1 . . H
C9 0.7518(6) 0.5522(5) 0.1296(3) 0.0389(7) Uani d . 1 . . C
H9A 0.8725 0.4637 0.1211 0.054(9) Uiso calc R 1 . . H
H9B 0.6525 0.5631 0.0722 0.054(9) Uiso calc R 1 . . H
N10 0.7665(5) 0.9533(4) 0.4381(4) 0.0419(7) Uani d . 1 . . N
H10A 0.7387(14) 0.867(4) 0.510(3) 0.082(13) Uiso d R 1 . . H
H10B 0.7326(17) 1.043(4) 0.483(2) 0.082(13) Uiso d R 1 . . H

loop_
_atom_site_aniso_label
_atom_site_aniso_U_11
_atom_site_aniso_U_22
_atom_site_aniso_U_33
_atom_site_aniso_U_12
_atom_site_aniso_U_13
_atom_site_aniso_U_23
Cu1 0.0325(3) 0.0340(3) 0.0336(3) -0.0151(2) -0.00415(19) -0.00926(19)
Cl1 0.0421(4) 0.0352(4) 0.0392(4) -0.0190(3) -0.0087(3) -0.0102(3)
Cl2 0.0328(4) 0.0250(3) 0.0333(4) 0.0028(3) -0.0112(3) -0.0073(3)
N1 0.0252(11) 0.0246(11) 0.0314(12) -0.0077(9) -0.0095(9) -0.0041(9)
C2 0.0253(13) 0.0233(13) 0.0333(14) -0.0034(10) -0.0085(11) -0.0045(10)
C3 0.0395(16) 0.0255(14) 0.0409(16) -0.0116(12) -0.0089(13) -0.0037(12)
C4 0.0389(16) 0.0384(16) 0.0426(17) -0.0200(14) -0.0100(13) 0.0029(13)
C5 0.0297(15) 0.0496(19) 0.0355(16) -0.0130(13) -0.0028(12) -0.0044(14)
C6 0.0286(14) 0.0350(15) 0.0348(15) -0.0063(11) -0.0063(11) -0.0120(12)
C7 0.0333(14) 0.0251(13) 0.0354(15) -0.0132(11) -0.0112(12) 0.0009(11)
C8 0.0259(13) 0.0275(14) 0.0366(15) -0.0107(11) -0.0059(11) -0.0004(11)
C9 0.0452(17) 0.0491(19) 0.0286(14) -0.0259(15) -0.0023(12) -0.0068(13)
N10 0.0422(15) 0.0290(13) 0.0466(16) -0.0070(11) 0.0053(12) -0.0098(11)

loop_
_atom_type_symbol
_atom_type_description
_atom_type_scat_dispersion_real
_atom_type_scat_dispersion_imag
_atom_type_scat_source
C C 0.0181 0.0091 'International Tables Vol C Tables 4.2.6.8 and 6.1.1.4'
H H 0.0000 0.0000 'International Tables Vol C Tables 4.2.6.8 and 6.1.1.4'
N N 0.0311 0.0180 'International Tables Vol C Tables 4.2.6.8 and 6.1.1.4'
Cl Cl 0.3639 0.7018 'International Tables Vol C Tables 4.2.6.8 and 6.1.1.4'
Cu Cu -1.9646 0.5888 'International Tables Vol C Tables 4.2.6.8 and 6.1.1.4'

loop_
_geom_angle_atom_site_label_1
_geom_angle_atom_site_label_2
_geom_angle_atom_site_label_3
_geom_angle_site_symmetry_3
_geom_angle
_geom_angle_publ_flag
C8 Cu1 C9 . 38.05(13) yes
C8 Cu1 Cl1 . 142.81(9) yes
C9 Cu1 Cl1 . 106.46(9) yes
C8 Cu1 Cl2 . 95.41(9) yes
C9 Cu1 Cl2 . 130.00(11) yes
Cl1 Cu1 Cl2 . 110.65(3) yes
C9 Cu1 Cl2 2_666 109.28(11) yes
C8 Cu1 Cl2 2_666 101.04(8) yes
Cl1 Cu1 Cl2 2_666 103.15(3) yes
Cl2 Cu1 Cl2 2_666 93.72(3) yes
Cu1 Cl2 Cu1 2_666 86.28(3) yes
C2 N1 C6 . 121.3(3) no
C2 N1 C7 . 121.7(2) no
C6 N1 C7 . 116.9(2) no
N10 C2 N1 . 121.4(3) no
N10 C2 C3 . 121.0(3) no
N1 C2 C3 . 117.6(3) no
C4 C3 C2 . 120.9(3) no
C4 C3 H3 . 119.6 no
C2 C3 H3 . 119.6 no
C3 C4 C5 . 120.2(3) no
C3 C4 H4 . 119.9 no
C5 C4 H4 . 119.9 no
C6 C5 C4 . 117.9(3) no
C6 C5 H5 . 121.1 no
C4 C5 H5 . 121.1 no
C5 C6 N1 . 122.2(3) no
C5 C6 H6 . 118.9 no
N1 C6 H6 . 118.9 no
N1 C7 C8 . 108.1(2) no
N1 C7 H7A . 110.1 no
C8 C7 H7A . 110.1 no
N1 C7 H7B . 110.1 no
C8 C7 H7B . 110.1 no
H7A C7 H7B . 108.4 no
C9 C8 C7 . 123.1(3) no
C9 C8 Cu1 . 70.28(18) no
C7 C8 Cu1 . 111.08(19) no
C9 C8 H8 . 118.5 no
C7 C8 H8 . 118.5 no
Cu1 C8 H8 . 88.7 no
C8 C9 Cu1 . 71.67(18) no
C8 C9 H9A . 120.0 no
Cu1 C9 H9A . 109.9 no
C8 C9 H9B . 120.0 no
Cu1 C9 H9B . 88.5 no
H9A C9 H9B . 120.0 no
C2 N10 H10A . 122.0 no
C2 N10 H10B . 122.0 no
H10A N10 H10B . 107.7 no

loop_
_geom_bond_atom_site_label_1
_geom_bond_atom_site_label_2
_geom_bond_site_symmetry_2
_geom_bond_distance
_geom_bond_publ_flag
Cu1 Cl1 . 2.2672(8) yes
Cu1 Cl2 . 2.3484(8) yes
Cu1 Cl2 2_666 2.5260(8) yes
Cl2 Cu1 2_666 2.5259(8) no
Cu1 C8 . 2.090(3) yes
Cu1 C9 . 2.073(3) yes
N1 C2 . 1.352(4) yes
N1 C6 . 1.363(4) yes
N1 C7 . 1.489(4) yes
C2 N10 . 1.324(4) yes
C2 C3 . 1.420(4) yes
C3 C4 . 1.357(5) yes
C3 H3 . 0.9500 no
C4 C5 . 1.400(5) yes
C4 H4 . 0.9500 no
C5 C6 . 1.360(5) yes
C5 H5 . 0.9500 no
C6 H6 . 0.9500 no
C7 C8 . 1.505(4) yes
C7 H7A . 0.9900 no
C7 H7B . 0.9900 no
C8 C9 . 1.357(5) yes
C8 H8 . 0.9500 no
C9 H9A . 0.9500 no
C9 H9B . 0.9500 no
N10 H10A . 0.9207 no
N10 H10B . 0.8945 no

loop_
_geom_hbond_atom_site_label_D
_geom_hbond_atom_site_label_H
_geom_hbond_atom_site_label_A
_geom_hbond_site_symmetry_A
_geom_hbond_distance_DH
_geom_hbond_distance_HA
_geom_hbond_distance_DA
_geom_hbond_angle_DHA
N10 H10A Cl1 2_666 0.92 2.50 3.408(3) 168
N10 H10B Cl2 2_676 0.89 2.47 3.318(3) 159

loop_
_geom_torsion_atom_site_label_1
_geom_torsion_atom_site_label_2
_geom_torsion_atom_site_label_3
_geom_torsion_atom_site_label_4
_geom_torsion_site_symmetry_1
_geom_torsion_site_symmetry_4
_geom_torsion
_geom_torsion_publ_flag
C9 Cu1 Cl2 Cu1 . 2_666 -119.10(13) no
C8 Cu1 Cl2 Cu1 . 2_666 -101.47(8) no
Cl1 Cu1 Cl2 Cu1 . 2_666 105.55(3) no
Cl2 Cu1 Cl2 Cu1 2_666 2_666 0.0 no
C6 N1 C2 N10 . . -179.2(3) ?
C7 N1 C2 N10 . . 1.9(4) ?
C6 N1 C2 C3 . . 1.1(4) ?
C7 N1 C2 C3 . . -177.8(3) ?
N10 C2 C3 C4 . . 179.9(3) ?
N1 C2 C3 C4 . . -0.3(4) ?
C2 C3 C4 C5 . . -0.2(5) ?
C3 C4 C5 C6 . . 0.0(5) ?
C4 C5 C6 N1 . . 0.8(5) ?
C2 N1 C6 C5 . . -1.4(4) ?
C7 N1 C6 C5 . . 177.6(3) ?
C2 N1 C7 C8 . . 99.9(3) ?
C6 N1 C7 C8 . . -79.0(3) ?
N1 C7 C8 C9 . . 108.8(3) ?
N1 C7 C8 Cu1 . . -171.59(19) ?
Cl1 Cu1 C8 C9 . . -22.6(3) ?
Cl2 Cu1 C8 C9 . . -157.9(2) ?
Cl2 Cu1 C8 C9 2_666 . 107.3(2) ?
C9 Cu1 C8 C7 . . -118.9(3) ?
Cl1 Cu1 C8 C7 . . -141.48(17) ?
Cl2 Cu1 C8 C7 . . 83.2(2) ?
Cl2 Cu1 C8 C7 2_666 . -11.7(2) ?
C7 C8 C9 Cu1 . . 102.8(3) ?
Cl1 Cu1 C9 C8 . . 166.00(17) no
Cl2 Cu1 C9 C8 . . 29.3(3) no
Cl2 Cu1 C9 C8 2_666 . -83.2(2) no
